data_2204148
loop_
_publ_author_name
'Huo, Li-Hua'
'Gao, Shan'
'Liu, Ji-Wei'
'Zhao, Hui'

_publ_section_title
;(Acetato-\k<i>O</i>)[benzoylacetone
 (4-methoxybenzoyl)hydrazonato-\k^3^<i>O,N,O</i>'](pyridine-\k<i>N</i>)zinc(II)
;
_journal_issue 9
_journal_name_full 'Acta Crystallographica Section E'
_journal_page_first m1281
_journal_page_last m1283
_journal_paper_doi 10.1107/S1600536804019725
_journal_volume 60
_journal_year 2004
_chemical_formula_iupac '[Zn (C18 H17 N2 O3) (C2 H3 O2) (C5 H5 N)]'
_chemical_formula_moiety 'C25 H25 N3 O5 Zn'
_chemical_formula_sum 'C25 H25 N3 O5 Zn'
_chemical_formula_weight 512.87
_chemical_name_systematic
;
(Acetato-\kO)[benzoylacetone
(4-methoxybenzoyl)hydrazonato-\k^3^O,N,O'](pyridine-\kN)zinc(II)
;
_space_group_IT_number 2
_symmetry_cell_setting triclinic
_symmetry_space_group_name_Hall '-P 1'
_symmetry_space_group_name_H-M 'P -1'
_atom_sites_solution_hydrogens geom
_atom_sites_solution_primary direct
_atom_sites_solution_secondary difmap
_cell_angle_alpha 97.790(9)
_cell_angle_beta 93.760(10)
_cell_angle_gamma 103.828(9)
_cell_formula_units_Z 4
_cell_length_a 8.590(3)
_cell_length_b 11.631(3)
_cell_length_c 24.709(5)
_cell_measurement_reflns_used 7440
_cell_measurement_temperature 293(2)
_cell_measurement_theta_max 27.26
_cell_measurement_theta_min 3.16
_cell_volume 2362.7(11)
_computing_cell_refinement RAPID-AUTO
_computing_data_collection 'RAPID-AUTO (Rigaku, 1998)'
_computing_data_reduction 'CrystalStructure (Rigaku/MSC, 2002)'
_computing_molecular_graphics 'ORTEPII (Johnson, 1976)'
_computing_publication_material SHELXL97
_computing_structure_refinement 'SHELXL97 (Sheldrick, 1997)'
_computing_structure_solution 'SHELXS97 (Sheldrick, 1997)'
_diffrn_ambient_temperature 293(2)
_diffrn_detector_area_resol_mean 10
_diffrn_measured_fraction_theta_full 0.99
_diffrn_measured_fraction_theta_max 0.99
_diffrn_measurement_device_type 'Rigaku R-AXIS RAPID'
_diffrn_measurement_method \w
_diffrn_radiation_monochromator graphite
_diffrn_radiation_source 'fine-focus sealed tube'
_diffrn_radiation_type MoK\a
_diffrn_radiation_wavelength 0.71073
_diffrn_reflns_av_R_equivalents 0.049
_diffrn_reflns_av_sigmaI/netI 0.066
_diffrn_reflns_limit_h_max 11
_diffrn_reflns_limit_h_min -11
_diffrn_reflns_limit_k_max 14
_diffrn_reflns_limit_k_min -15
_diffrn_reflns_limit_l_max 32
_diffrn_reflns_limit_l_min -27
_diffrn_reflns_number 22995
_diffrn_reflns_theta_full 27.5
_diffrn_reflns_theta_max 27.48
_diffrn_reflns_theta_min 3.1
_diffrn_standards_decay_% 0
_diffrn_standards_interval_count 0
_diffrn_standards_interval_time 0
_diffrn_standards_number 0
_exptl_absorpt_coefficient_mu 1.081
_exptl_absorpt_correction_T_max 0.829
_exptl_absorpt_correction_T_min 0.684
_exptl_absorpt_correction_type multi-scan
_exptl_absorpt_process_details '(ABSCOR; Higashi, 1995)'
_exptl_crystal_colour yellow
_exptl_crystal_density_diffrn 1.442
_exptl_crystal_density_method 'not measured'
_exptl_crystal_description Prism
_exptl_crystal_F_000 1064
_exptl_crystal_size_max 0.38
_exptl_crystal_size_mid 0.26
_exptl_crystal_size_min 0.18
_refine_diff_density_max 0.44
_refine_diff_density_min -0.26
_refine_ls_extinction_method none
_refine_ls_goodness_of_fit_ref 1.02
_refine_ls_hydrogen_treatment constr
_refine_ls_matrix_type full
_refine_ls_number_parameters 619
_refine_ls_number_reflns 10723
_refine_ls_number_restraints 0
_refine_ls_restrained_S_all 1.02
_refine_ls_R_factor_all 0.108
_refine_ls_R_factor_gt 0.053
_refine_ls_shift/su_max 0.000
_refine_ls_shift/su_mean 0.000
_refine_ls_structure_factor_coef Fsqd
_refine_ls_weighting_details 'calc w = 1/[\s^2^(Fo^2^)+(0.0472P)^2^] where P = (Fo^2^+2Fc^2^)/3'
_refine_ls_weighting_scheme calc
_refine_ls_wR_factor_gt 0.096
_refine_ls_wR_factor_ref 0.109
_reflns_number_gt 6375
_reflns_number_total 10723
_reflns_threshold_expression I>2\s(I)
_cod_data_source_file ci6425.cif
_cod_data_source_block I
_cod_database_code 2204148
_cod_database_fobs_code 2204148

loop_
_symmetry_equiv_pos_as_xyz
'x, y, z'
'-x, -y, -z'

loop_
_atom_site_label
_atom_site_fract_x
_atom_site_fract_y
_atom_site_fract_z
_atom_site_U_iso_or_equiv
_atom_site_adp_type
_atom_site_calc_flag
_atom_site_refinement_flags
_atom_site_occupancy
_atom_site_type_symbol
Zn1 0.47890(5) 0.43086(3) 0.124239(12) 0.05093(12) Uani d . 1 Zn
Zn2 0.97606(4) 0.56862(3) 0.378064(12) 0.04423(11) Uani d . 1 Zn
N1 0.4363(3) 0.4879(2) 0.20272(9) 0.0466(6) Uani d . 1 N
N2 0.4604(3) 0.4107(2) 0.23919(9) 0.0481(6) Uani d . 1 N
N3 0.2960(3) 0.3309(2) 0.06402(9) 0.0484(6) Uani d . 1 N
N4 0.9622(3) 0.49112(19) 0.29799(9) 0.0416(5) Uani d . 1 N
N5 0.9388(3) 0.5674(2) 0.26117(9) 0.0446(6) Uani d . 1 N
N6 1.1611(3) 0.67828(19) 0.43547(9) 0.0433(6) Uani d . 1 N
O1 0.4524(3) 0.58971(17) 0.10545(8) 0.0602(6) Uani d . 1 O
O2 0.4703(3) 0.27629(17) 0.16553(8) 0.0679(7) Uani d . 1 O
O3 0.5455(3) -0.0380(2) 0.35180(10) 0.0824(7) Uani d . 1 O
O4 0.6547(3) 0.41491(19) 0.07578(8) 0.0627(6) Uani d . 1 O
O5 0.7869(3) 0.4912(2) 0.15475(9) 0.0795(8) Uani d . 1 O
O6 1.0292(3) 0.42196(17) 0.40121(8) 0.0581(6) Uani d . 1 O
O7 1.0030(3) 0.71736(16) 0.33268(7) 0.0558(6) Uani d . 1 O
O8 0.9144(3) 1.0370(2) 0.15171(9) 0.0701(6) Uani d . 1 O
O9 0.7843(2) 0.56930(19) 0.41728(7) 0.0574(6) Uani d . 1 O
O10 0.6357(3) 0.5127(2) 0.33866(9) 0.0803(8) Uani d . 1 O
C1 0.3516(4) 0.6033(3) 0.28061(11) 0.0575(8) Uani d . 1 C
C2 0.3838(3) 0.5821(3) 0.22152(11) 0.0464(7) Uani d . 1 C
C3 0.3582(3) 0.6646(3) 0.18762(11) 0.0492(7) Uani d . 1 C
C4 0.3927(3) 0.6671(2) 0.13369(12) 0.0474(7) Uani d . 1 C
C5 0.3672(3) 0.7669(2) 0.10458(12) 0.0483(7) Uani d . 1 C
C6 0.3449(4) 0.8746(3) 0.13121(13) 0.0627(9) Uani d . 1 C
C7 0.3311(4) 0.9664(3) 0.10289(15) 0.0679(10) Uani d . 1 C
C8 0.3400(4) 0.9542(3) 0.04722(15) 0.0671(9) Uani d . 1 C
C9 0.3602(4) 0.8480(3) 0.02010(14) 0.0655(9) Uani d . 1 C
C10 0.3740(4) 0.7563(3) 0.04850(12) 0.0561(8) Uani d . 1 C
C11 0.4778(4) 0.3040(3) 0.21638(12) 0.0506(8) Uani d . 1 C
C12 0.5001(4) 0.2182(3) 0.25357(11) 0.0488(7) Uani d . 1 C
C13 0.4309(4) 0.2120(3) 0.30266(12) 0.0573(8) Uani d . 1 C
C14 0.4476(4) 0.1244(3) 0.33375(12) 0.0651(9) Uani d . 1 C
C15 0.5373(4) 0.0448(3) 0.31796(13) 0.0604(9) Uani d . 1 C
C16 0.6072(4) 0.0501(3) 0.26964(14) 0.0693(10) Uani d . 1 C
C17 0.5883(5) 0.1357(3) 0.23811(13) 0.0677(10) Uani d . 1 C
C18 0.6450(5) -0.1178(3) 0.33877(18) 0.0987(14) Uani d . 1 C
C19 0.1839(4) 0.2331(3) 0.06946(13) 0.0549(8) Uani d . 1 C
C20 0.0738(4) 0.1681(3) 0.02638(15) 0.0678(10) Uani d . 1 C
C21 0.0795(4) 0.2030(3) -0.02401(15) 0.0683(10) Uani d . 1 C
C22 0.1943(4) 0.3022(3) -0.03023(13) 0.0636(9) Uani d . 1 C
C23 0.2987(4) 0.3635(3) 0.01408(12) 0.0589(9) Uani d . 1 C
C24 0.9394(5) 0.4544(4) 0.08043(16) 0.0907(13) Uani d . 1 C
C25 0.7864(4) 0.4544(3) 0.10569(13) 0.0541(8) Uani d . 1 C
C26 0.9831(5) 0.3463(3) 0.21781(11) 0.0682(10) Uani d . 1 C
C27 0.9849(4) 0.3860(2) 0.27872(11) 0.0477(7) Uani d . 1 C
C28 1.0167(4) 0.3066(2) 0.31417(11) 0.0500(8) Uani d . 1 C
C29 1.0380(3) 0.3256(2) 0.37071(11) 0.0461(7) Uani d . 1 C
C30 1.0771(3) 0.2320(2) 0.40100(12) 0.0469(7) Uani d . 1 C
C31 1.0429(4) 0.1107(3) 0.37857(13) 0.0612(9) Uani d . 1 C
C32 1.0765(4) 0.0265(3) 0.40843(15) 0.0685(10) Uani d . 1 C
C33 1.1447(4) 0.0599(3) 0.46154(15) 0.0650(9) Uani d . 1 C
C34 1.1799(4) 0.1796(3) 0.48478(14) 0.0676(10) Uani d . 1 C
C35 1.1470(4) 0.2638(3) 0.45499(12) 0.0573(8) Uani d . 1 C
C36 0.9607(3) 0.6831(2) 0.28227(11) 0.0442(7) Uani d . 1 C
C37 0.9426(3) 0.7707(2) 0.24611(10) 0.0427(7) Uani d . 1 C
C38 1.0549(4) 0.8810(3) 0.25412(12) 0.0513(8) Uani d . 1 C
C39 1.0442(4) 0.9671(3) 0.22194(12) 0.0562(8) Uani d . 1 C
C40 0.9161(4) 0.9454(3) 0.18133(12) 0.0509(8) Uani d . 1 C
C41 0.8034(4) 0.8371(3) 0.17335(11) 0.0512(8) Uani d . 1 C
C42 0.8165(4) 0.7508(3) 0.20509(11) 0.0496(7) Uani d . 1 C
C43 0.7753(4) 1.0261(3) 0.11470(13) 0.0721(10) Uani d . 1 C
C44 1.1681(4) 0.6543(3) 0.48681(12) 0.0556(8) Uani d . 1 C
C45 1.2832(4) 0.7214(3) 0.52766(12) 0.0620(9) Uani d . 1 C
C46 1.3969(4) 0.8150(3) 0.51498(13) 0.0637(9) Uani d . 1 C
C47 1.3930(4) 0.8393(3) 0.46262(13) 0.0632(9) Uani d . 1 C
C48 1.2728(4) 0.7700(2) 0.42403(12) 0.0507(7) Uani d . 1 C
C49 0.5020(4) 0.5177(4) 0.41952(14) 0.0765(11) Uani d . 1 C
C50 0.6488(4) 0.5330(3) 0.38897(12) 0.0487(7) Uani d . 1 C
H1A 0.2877 0.5306 0.2902 0.086 Uiso calc R 1 H
H1B 0.2946 0.6650 0.2859 0.086 Uiso calc R 1 H
H1C 0.4521 0.6279 0.3036 0.086 Uiso calc R 1 H
H3 0.3128 0.7248 0.2031 0.059 Uiso calc R 1 H
H6 0.3393 0.8847 0.1690 0.075 Uiso calc R 1 H
H7 0.3156 1.0371 0.1216 0.082 Uiso calc R 1 H
H8 0.3325 1.0166 0.0281 0.080 Uiso calc R 1 H
H9 0.3645 0.8381 -0.0177 0.079 Uiso calc R 1 H
H10 0.3882 0.6855 0.0295 0.067 Uiso calc R 1 H
H13 0.3730 0.2671 0.3147 0.069 Uiso calc R 1 H
H14 0.3972 0.1194 0.3658 0.078 Uiso calc R 1 H
H16 0.6671 -0.0040 0.2583 0.083 Uiso calc R 1 H
H17 0.6362 0.1383 0.2055 0.081 Uiso calc R 1 H
H18A 0.6077 -0.1640 0.3031 0.148 Uiso calc R 1 H
H18B 0.6400 -0.1707 0.3656 0.148 Uiso calc R 1 H
H18C 0.7542 -0.0725 0.3389 0.148 Uiso calc R 1 H
H19 0.1796 0.2076 0.1035 0.066 Uiso calc R 1 H
H20 -0.0038 0.1008 0.0318 0.081 Uiso calc R 1 H
H21 0.0065 0.1601 -0.0535 0.082 Uiso calc R 1 H
H22 0.2017 0.3278 -0.0642 0.076 Uiso calc R 1 H
H23 0.3758 0.4316 0.0093 0.071 Uiso calc R 1 H
H24A 1.0009 0.5355 0.0817 0.136 Uiso calc R 1 H
H24B 0.9150 0.4158 0.0429 0.136 Uiso calc R 1 H
H24C 1.0007 0.4119 0.1004 0.136 Uiso calc R 1 H
H26A 0.8775 0.3380 0.2000 0.102 Uiso calc R 1 H
H26B 1.0108 0.2706 0.2118 0.102 Uiso calc R 1 H
H26C 1.0601 0.4050 0.2030 0.102 Uiso calc R 1 H
H28 1.0241 0.2320 0.2971 0.060 Uiso calc R 1 H
H31 0.9963 0.0863 0.3425 0.073 Uiso calc R 1 H
H32 1.0526 -0.0536 0.3924 0.082 Uiso calc R 1 H
H33 1.1673 0.0030 0.4818 0.078 Uiso calc R 1 H
H34 1.2263 0.2031 0.5209 0.081 Uiso calc R 1 H
H35 1.1719 0.3438 0.4712 0.069 Uiso calc R 1 H
H38 1.1393 0.8970 0.2818 0.062 Uiso calc R 1 H
H39 1.1222 1.0396 0.2273 0.067 Uiso calc R 1 H
H41 0.7175 0.8221 0.1463 0.061 Uiso calc R 1 H
H42 0.7395 0.6778 0.1990 0.060 Uiso calc R 1 H
H43A 0.7747 0.9681 0.0830 0.108 Uiso calc R 1 H
H43B 0.7775 1.1023 0.1035 0.108 Uiso calc R 1 H
H43C 0.6801 1.0005 0.1326 0.108 Uiso calc R 1 H
H44 1.0919 0.5896 0.4953 0.067 Uiso calc R 1 H
H45 1.2836 0.7033 0.5632 0.074 Uiso calc R 1 H
H46 1.4761 0.8618 0.5418 0.076 Uiso calc R 1 H
H47 1.4705 0.9019 0.4531 0.076 Uiso calc R 1 H
H48 1.2696 0.7881 0.3885 0.061 Uiso calc R 1 H
H49A 0.4147 0.5317 0.3972 0.115 Uiso calc R 1 H
H49B 0.5247 0.5740 0.4530 0.115 Uiso calc R 1 H
H49C 0.4727 0.4376 0.4279 0.115 Uiso calc R 1 H
H51 0.4639 0.4304 0.2742 0.058 Uiso calc R 1 H
H52 0.9117 0.5417 0.2267 0.053 Uiso calc R 1 H

loop_
_atom_site_aniso_label
_atom_site_aniso_U_11
_atom_site_aniso_U_22
_atom_site_aniso_U_33
_atom_site_aniso_U_12
_atom_site_aniso_U_13
_atom_site_aniso_U_23
Zn1 0.0718(3) 0.0420(2) 0.03564(19) 0.01017(17) 0.00930(16) -0.00020(15)
Zn2 0.0508(2) 0.0423(2) 0.03640(18) 0.00991(15) 0.00333(14) -0.00129(15)
N1 0.0533(16) 0.0460(14) 0.0376(13) 0.0082(12) 0.0049(11) 0.0038(11)
N2 0.0576(16) 0.0511(15) 0.0321(12) 0.0095(12) 0.0052(10) 0.0013(11)
N3 0.0544(16) 0.0429(14) 0.0469(14) 0.0095(12) 0.0095(11) 0.0071(12)
N4 0.0457(15) 0.0367(12) 0.0398(12) 0.0076(10) 0.0030(10) 0.0021(11)
N5 0.0550(16) 0.0425(13) 0.0344(12) 0.0118(11) 0.0017(10) 0.0013(11)
N6 0.0445(15) 0.0415(13) 0.0423(13) 0.0087(11) 0.0033(10) 0.0051(11)
O1 0.0916(17) 0.0460(12) 0.0460(12) 0.0210(11) 0.0189(11) 0.0049(10)
O2 0.119(2) 0.0456(12) 0.0336(11) 0.0132(12) 0.0088(11) 0.0013(10)
O3 0.099(2) 0.0856(18) 0.0730(16) 0.0279(16) 0.0140(14) 0.0378(15)
O4 0.0628(15) 0.0734(15) 0.0445(12) 0.0117(12) -0.0030(10) -0.0031(11)
O5 0.0849(18) 0.1035(19) 0.0477(13) 0.0433(15) -0.0131(12) -0.0229(13)
O6 0.0838(17) 0.0451(12) 0.0464(11) 0.0216(11) 0.0042(10) 0.0015(10)
O7 0.0799(16) 0.0440(11) 0.0385(11) 0.0140(10) -0.0084(10) -0.0013(10)
O8 0.0812(18) 0.0607(14) 0.0715(15) 0.0164(12) 0.0013(13) 0.0262(12)
O9 0.0462(13) 0.0802(15) 0.0405(11) 0.0137(11) 0.0020(9) -0.0037(11)
O10 0.0547(15) 0.131(2) 0.0468(13) 0.0250(14) -0.0031(10) -0.0153(14)
C1 0.062(2) 0.068(2) 0.0447(17) 0.0193(17) 0.0152(14) 0.0051(16)
C2 0.0352(16) 0.0521(17) 0.0448(16) 0.0022(13) 0.0054(12) -0.0027(14)
C3 0.0482(19) 0.0500(17) 0.0479(17) 0.0124(14) 0.0066(13) 0.0011(15)
C4 0.0463(18) 0.0401(16) 0.0495(17) 0.0029(13) 0.0037(13) -0.0002(14)
C5 0.0435(18) 0.0445(17) 0.0517(17) 0.0052(13) 0.0008(13) 0.0015(14)
C6 0.077(2) 0.0517(19) 0.058(2) 0.0200(17) 0.0028(17) -0.0012(17)
C7 0.077(3) 0.0474(19) 0.078(2) 0.0186(17) 0.0004(19) 0.0026(18)
C8 0.062(2) 0.062(2) 0.077(2) 0.0129(17) -0.0024(18) 0.0198(19)
C9 0.070(2) 0.072(2) 0.057(2) 0.0198(19) 0.0058(17) 0.0162(19)
C10 0.066(2) 0.0511(18) 0.0505(18) 0.0161(16) 0.0063(15) 0.0036(16)
C11 0.058(2) 0.0464(17) 0.0407(16) 0.0021(14) 0.0045(13) 0.0035(14)
C12 0.058(2) 0.0473(17) 0.0350(15) 0.0029(14) 0.0027(13) 0.0039(14)
C13 0.064(2) 0.068(2) 0.0432(17) 0.0223(17) 0.0082(14) 0.0100(16)
C14 0.073(3) 0.086(3) 0.0401(17) 0.019(2) 0.0126(15) 0.0202(18)
C15 0.063(2) 0.061(2) 0.054(2) 0.0057(17) -0.0019(16) 0.0170(17)
C16 0.087(3) 0.058(2) 0.070(2) 0.0265(19) 0.021(2) 0.0122(19)
C17 0.093(3) 0.057(2) 0.056(2) 0.0169(19) 0.0298(18) 0.0112(17)
C18 0.091(3) 0.072(3) 0.140(4) 0.019(2) 0.001(3) 0.047(3)
C19 0.063(2) 0.0459(17) 0.060(2) 0.0129(16) 0.0177(16) 0.0177(16)
C20 0.057(2) 0.0477(19) 0.086(3) -0.0083(16) 0.0085(18) 0.0034(19)
C21 0.056(2) 0.071(2) 0.066(2) 0.0079(18) -0.0046(17) -0.0085(19)
C22 0.077(3) 0.062(2) 0.0487(18) 0.0118(19) 0.0022(16) 0.0090(17)
C23 0.070(2) 0.0493(18) 0.0473(18) -0.0041(16) 0.0094(15) 0.0056(15)
C24 0.073(3) 0.119(3) 0.093(3) 0.046(3) 0.017(2) 0.019(3)
C25 0.064(2) 0.0489(18) 0.0519(19) 0.0229(16) -0.0003(16) 0.0038(16)
C26 0.107(3) 0.0521(19) 0.0445(18) 0.0220(19) 0.0105(17) -0.0022(16)
C27 0.0518(19) 0.0416(16) 0.0439(16) 0.0041(14) 0.0058(13) -0.0001(14)
C28 0.065(2) 0.0342(15) 0.0478(17) 0.0095(14) 0.0085(14) -0.0014(14)
C29 0.0464(18) 0.0406(16) 0.0486(17) 0.0077(13) 0.0073(13) 0.0015(14)
C30 0.0448(18) 0.0442(16) 0.0514(17) 0.0095(13) 0.0125(13) 0.0056(14)
C31 0.079(3) 0.0448(17) 0.056(2) 0.0092(16) 0.0079(16) 0.0066(16)
C32 0.085(3) 0.0465(19) 0.075(2) 0.0169(18) 0.0134(19) 0.0111(18)
C33 0.068(2) 0.064(2) 0.074(2) 0.0266(18) 0.0171(18) 0.0279(19)
C34 0.075(3) 0.075(2) 0.057(2) 0.0283(19) -0.0004(17) 0.0112(19)
C35 0.063(2) 0.0535(19) 0.0561(19) 0.0188(16) 0.0050(15) 0.0044(16)
C36 0.0430(17) 0.0456(16) 0.0399(15) 0.0070(13) 0.0011(12) 0.0011(14)
C37 0.0478(18) 0.0438(16) 0.0342(14) 0.0117(13) 0.0005(12) -0.0007(13)
C38 0.0487(19) 0.0495(18) 0.0491(17) 0.0062(14) -0.0088(13) 0.0021(15)
C39 0.055(2) 0.0443(17) 0.062(2) 0.0019(15) 0.0014(15) 0.0041(16)
C40 0.058(2) 0.0479(17) 0.0488(17) 0.0162(15) 0.0055(14) 0.0098(15)
C41 0.0508(19) 0.0566(19) 0.0430(16) 0.0119(15) -0.0050(13) 0.0039(15)
C42 0.0496(19) 0.0471(17) 0.0460(16) 0.0034(14) -0.0012(13) 0.0041(14)
C43 0.088(3) 0.085(3) 0.056(2) 0.041(2) 0.0057(18) 0.0242(19)
C44 0.055(2) 0.0565(19) 0.0491(18) 0.0002(15) 0.0063(14) 0.0123(16)
C45 0.065(2) 0.072(2) 0.0438(17) 0.0072(18) -0.0013(15) 0.0115(17)
C46 0.063(2) 0.060(2) 0.056(2) 0.0003(17) -0.0133(16) 0.0028(17)
C47 0.062(2) 0.0519(19) 0.064(2) -0.0064(16) -0.0048(16) 0.0126(17)
C48 0.060(2) 0.0444(17) 0.0471(17) 0.0096(15) 0.0019(14) 0.0127(14)
C49 0.056(2) 0.109(3) 0.068(2) 0.023(2) 0.0142(17) 0.018(2)
C50 0.0455(19) 0.0532(18) 0.0487(18) 0.0183(14) 0.0033(14) 0.0021(15)

loop_
_atom_type_symbol
_atom_type_description
_atom_type_scat_dispersion_real
_atom_type_scat_dispersion_imag
_atom_type_scat_source
C C 0.0033 0.0016 'International Tables Vol C Tables 4.2.6.8 and 6.1.1.4'
H H 0.0000 0.0000 'International Tables Vol C Tables 4.2.6.8 and 6.1.1.4'
N N 0.0061 0.0033 'International Tables Vol C Tables 4.2.6.8 and 6.1.1.4'
O O 0.0106 0.0060 'International Tables Vol C Tables 4.2.6.8 and 6.1.1.4'
Zn Zn 0.2839 1.4301 'International Tables Vol C Tables 4.2.6.8 and 6.1.1.4'

loop_
_geom_angle_atom_site_label_1
_geom_angle_atom_site_label_2
_geom_angle_atom_site_label_3
_geom_angle
_geom_angle_publ_flag
N1 Zn1 N3 122.90(10) yes
N1 Zn1 O2 75.94(8) yes
N3 Zn1 O2 91.40(9) yes
N4 Zn2 N6 135.00(9) yes
N4 Zn2 O7 75.86(8) yes
N6 Zn2 O7 87.32(8) yes
O1 Zn1 N1 87.51(9) yes
O1 Zn1 N3 93.24(9) yes
O1 Zn1 O2 162.62(8) yes
O4 Zn1 N1 143.50(9) yes
O4 Zn1 N3 93.10(9) yes
O4 Zn1 O1 96.91(9) yes
O4 Zn1 O2 99.56(9) yes
O6 Zn2 N4 88.92(8) yes
O6 Zn2 N6 90.05(9) yes
O6 Zn2 O7 155.27(9) yes
O9 Zn2 N4 122.66(8) yes
O9 Zn2 N6 101.90(8) yes
O9 Zn2 O6 99.12(9) yes
O9 Zn2 O7 105.49(9) yes
N1 N2 H51 122.1 no
N1 C2 C3 121.5(3) no
N1 C2 C1 120.0(3) no
N2 N1 Zn1 113.0(2) no
N2 C11 C12 117.6(2) no
N3 C19 C20 122.5(3) no
N3 C19 H19 118.8 no
N3 C23 C22 123.6(3) no
N3 C23 H23 118.2 no
N4 N5 H52 121.8 no
N4 C27 C28 121.5(2) no
N4 C27 C26 121.4(3) no
N5 N4 Zn2 112.8(2) no
N5 C36 C37 120.1(2) no
N6 C44 C45 122.8(3) no
N6 C44 H44 118.6 no
N6 C48 C47 122.6(3) no
N6 C48 H48 118.7 no
O1 C4 C3 124.6(3) no
O1 C4 C5 114.8(3) no
O2 C11 N2 121.2(3) no
O2 C11 C12 121.2(3) no
O3 C15 C14 116.1(3) no
O3 C15 C16 124.7(3) no
O3 C18 H18A 109.5 no
O3 C18 H18B 109.5 no
O3 C18 H18C 109.5 no
O4 C25 C24 118.7(3) no
O5 C25 O4 119.9(3) no
O5 C25 C24 121.3(3) no
O6 C29 C28 124.6(3) no
O6 C29 C30 114.9(2) no
O7 C36 N5 119.8(3) no
O7 C36 C37 120.1(2) no
O8 C40 C39 115.6(3) no
O8 C43 H43A 109.5 no
O8 C43 H43B 109.5 no
O8 C43 H43C 109.5 no
O9 C50 C49 117.1(3) no
O10 C50 O9 122.3(3) no
O10 C50 C49 120.5(3) no
C2 N1 N2 118.1(2) no
C2 N1 Zn1 128.9(2) no
C2 C1 H1A 109.5 no
C2 C1 H1B 109.5 no
C2 C1 H1C 109.5 no
C2 C3 H3 116.2 no
C3 C2 C1 118.5(3) no
C3 C4 C5 120.5(3) no
C4 O1 Zn1 128.1(2) no
C4 C3 C2 127.6(3) no
C4 C3 H3 116.2 no
C5 C6 H6 119.3 no
C5 C10 H10 119.2 no
C6 C5 C4 123.7(3) no
C6 C7 H7 119.8 no
C7 C6 C5 121.5(3) no
C7 C6 H6 119.3 no
C7 C8 C9 118.9(3) no
C7 C8 H8 120.5 no
C8 C7 C6 120.4(3) no
C8 C7 H7 119.8 no
C8 C9 H9 119.7 no
C9 C8 H8 120.5 no
C9 C10 C5 121.6(3) no
C9 C10 H10 119.2 no
C10 C5 C4 119.1(3) no
C10 C5 C6 117.0(3) no
C10 C9 C8 120.6(3) no
C10 C9 H9 119.7 no
C11 N2 N1 115.8(2) no
C11 N2 H51 122.1 no
C11 O2 Zn1 111.5(2) no
C12 C13 H13 119.8 no
C12 C17 H17 119.0 no
C13 C12 C17 117.5(3) no
C13 C12 C11 123.2(3) no
C13 C14 H14 119.5 no
C14 C13 C12 120.3(3) no
C14 C13 H13 119.8 no
C14 C15 C16 119.2(3) no
C15 O3 C18 118.0(3) no
C15 C14 C13 121.1(3) no
C15 C14 H14 119.5 no
C15 C16 C17 119.8(3) no
C15 C16 H16 120.1 no
C16 C17 C12 122.0(3) no
C16 C17 H17 119.0 no
C17 C12 C11 119.2(3) no
C17 C16 H16 120.1 no
C19 N3 Zn1 126.3(2) no
C19 N3 C23 116.7(3) no
C19 C20 H20 120.2 no
C20 C19 H19 118.8 no
C20 C21 H21 120.8 no
C21 C20 C19 119.6(3) no
C21 C20 H20 120.2 no
C21 C22 C23 119.2(3) no
C21 C22 H22 120.4 no
C22 C21 C20 118.5(3) no
C22 C21 H21 120.8 no
C22 C23 H23 118.2 no
C23 N3 Zn1 116.8(2) no
C23 C22 H22 120.4 no
C25 O4 Zn1 106.8(2) no
C25 C24 H24A 109.5 no
C25 C24 H24B 109.5 no
C25 C24 H24C 109.5 no
C27 N4 N5 118.7(2) no
C27 N4 Zn2 128.3(2) no
C27 C26 H26A 109.5 no
C27 C26 H26B 109.5 no
C27 C26 H26C 109.5 no
C27 C28 H28 115.8 no
C28 C27 C26 117.1(3) no
C28 C29 C30 120.5(2) no
C29 O6 Zn2 128.3(2) no
C29 C28 C27 128.3(3) no
C29 C28 H28 115.8 no
C30 C31 H31 119.2 no
C30 C35 H35 119.3 no
C31 C30 C29 123.4(3) no
C31 C32 H32 119.8 no
C32 C31 C30 121.7(3) no
C32 C31 H31 119.2 no
C32 C33 C34 119.2(3) no
C32 C33 H33 120.4 no
C33 C32 C31 120.4(3) no
C33 C32 H32 119.8 no
C33 C34 H34 119.7 no
C34 C35 C30 121.3(3) no
C34 C33 H33 120.4 no
C34 C35 H35 119.3 no
C35 C30 C31 116.9(3) no
C35 C30 C29 119.7(3) no
C35 C34 C33 120.6(3) no
C35 C34 H34 119.7 no
C36 N5 N4 116.4(2) no
C36 N5 H52 121.8 no
C36 O7 Zn2 112.0(2) no
C37 C38 H38 119.3 no
C37 C42 H42 119.4 no
C38 C37 C36 118.6(2) no
C38 C39 C40 119.7(3) no
C38 C39 H39 120.1 no
C39 C38 C37 121.5(3) no
C39 C38 H38 119.3 no
C40 O8 C43 117.9(3) no
C40 C39 H39 120.1 no
C40 C41 H41 119.7 no
C41 C40 O8 125.0(3) no
C41 C40 C39 119.4(3) no
C41 C42 C37 121.2(3) no
C41 C42 H42 119.4 no
C42 C37 C36 123.6(3) no
C42 C37 C38 117.7(3) no
C42 C41 C40 120.5(3) no
C42 C41 H41 119.7 no
C44 N6 Zn2 118.2(2) no
C44 C45 H45 120.7 no
C45 C44 H44 118.6 no
C45 C46 H46 120.4 no
C46 C45 C44 118.6(3) no
C46 C45 H45 120.7 no
C46 C47 C48 119.1(3) no
C46 C47 H47 120.4 no
C47 C46 C45 119.3(3) no
C47 C46 H46 120.4 no
C47 C48 H48 118.7 no
C48 N6 C44 117.6(2) no
C48 N6 Zn2 124.3(2) no
C48 C47 H47 120.4 no
C50 O9 Zn2 116.9(2) no
C50 C49 H49A 109.5 no
C50 C49 H49B 109.5 no
C50 C49 H49C 109.5 no
H1A C1 H1B 109.5 no
H1A C1 H1C 109.5 no
H1B C1 H1C 109.5 no
H18A C18 H18B 109.5 no
H18A C18 H18C 109.5 no
H18B C18 H18C 109.5 no
H24A C24 H24B 109.5 no
H24A C24 H24C 109.5 no
H24B C24 H24C 109.5 no
H26A C26 H26B 109.5 no
H26A C26 H26C 109.5 no
H26B C26 H26C 109.5 no
H43A C43 H43B 109.5 no
H43A C43 H43C 109.5 no
H43B C43 H43C 109.5 no
H49A C49 H49B 109.5 no
H49A C49 H49C 109.5 no
H49B C49 H49C 109.5 no

loop_
_geom_bond_atom_site_label_1
_geom_bond_atom_site_label_2
_geom_bond_distance
_geom_bond_publ_flag
Zn1 N1 2.048(2) yes
Zn1 N3 2.094(2) yes
Zn1 O1 2.025(2) yes
Zn1 O2 2.173(2) yes
Zn1 O4 2.015(2) yes
Zn2 N4 2.043(2) yes
Zn2 N6 2.100(2) yes
Zn2 O6 2.012(2) yes
Zn2 O7 2.162(2) yes
Zn2 O9 1.966(2) yes
N1 C2 1.320(3) yes
N4 C27 1.315(3) yes
O1 C4 1.288(3) yes
O2 C11 1.248(3) yes
O6 C29 1.284(3) yes
O7 C36 1.257(3) yes
C3 C4 1.387(4) yes
C28 C29 1.378(4) yes
N1 N2 1.395(3) yes
N2 C11 1.338(3) yes
N4 N5 1.391(3) yes
N5 C36 1.339(3) yes
N2 H51 0.86 no
N3 C19 1.332(4) no
N3 C23 1.339(4) no
N5 H52 0.86 no
N6 C44 1.336(3) no
N6 C48 1.330(4) no
O3 C15 1.369(4) no
O3 C18 1.424(4) no
O4 C25 1.259(3) no
O5 C25 1.229(3) no
O8 C40 1.375(4) no
O8 C43 1.426(4) no
O9 C50 1.265(3) no
O10 C50 1.226(3) no
C1 C2 1.502(4) no
C1 H1A 0.96 no
C1 H1B 0.96 no
C1 H1C 0.96 no
C2 C3 1.403(4) no
C3 H3 0.93 no
C4 C5 1.496(4) no
C5 C6 1.395(4) no
C5 C10 1.381(4) no
C6 C7 1.377(4) no
C6 H6 0.93 no
C7 C8 1.373(5) no
C7 H7 0.93 no
C8 C9 1.378(4) no
C8 H8 0.93 no
C9 C10 1.377(4) no
C9 H9 0.93 no
C10 H10 0.93 no
C11 C12 1.481(4) no
C12 C13 1.388(4) no
C12 C17 1.388(4) no
C13 C14 1.385(4) no
C13 H13 0.93 no
C14 C15 1.373(5) no
C14 H14 0.93 no
C15 C16 1.373(4) no
C16 C17 1.376(5) no
C16 H16 0.93 no
C17 H17 0.93 no
C18 H18A 0.96 no
C18 H18B 0.96 no
C18 H18C 0.96 no
C19 C20 1.381(4) no
C19 H19 0.93 no
C20 C21 1.362(5) no
C20 H20 0.93 no
C21 C22 1.360(5) no
C21 H21 0.93 no
C22 C23 1.366(4) no
C22 H22 0.93 no
C23 H23 0.93 no
C24 C25 1.491(5) no
C24 H24A 0.96 no
C24 H24B 0.96 no
C24 H24C 0.96 no
C26 C27 1.511(4) no
C26 H26A 0.96 no
C26 H26B 0.96 no
C26 H26C 0.96 no
C27 C28 1.415(4) no
C28 H28 0.93 no
C29 C30 1.490(4) no
C30 C31 1.398(4) no
C30 C35 1.390(4) no
C31 C32 1.374(4) no
C31 H31 0.93 no
C32 C33 1.367(4) no
C32 H32 0.93 no
C33 C34 1.385(4) no
C33 H33 0.93 no
C34 C35 1.372(4) no
C34 H34 0.93 no
C35 H35 0.93 no
C36 C37 1.471(4) no
C37 C38 1.390(4) no
C37 C42 1.388(4) no
C38 C39 1.376(4) no
C38 H38 0.93 no
C39 C40 1.391(4) no
C39 H39 0.93 no
C40 C41 1.374(4) no
C41 C42 1.375(4) no
C41 H41 0.93 no
C42 H42 0.93 no
C43 H43A 0.96 no
C43 H43B 0.96 no
C43 H43C 0.96 no
C44 C45 1.376(4) no
C44 H44 0.9300 no
C45 C46 1.364(4) no
C45 H45 0.93 no
C46 C47 1.361(4) no
C46 H46 0.93 no
C47 C48 1.374(4) no
C47 H47 0.93 no
C48 H48 0.93 no
C49 C50 1.498(4) no
C49 H49A 0.96 no
C49 H49B 0.96 no
C49 H49C 0.96 no

loop_
_geom_hbond_atom_site_label_D
_geom_hbond_atom_site_label_H
_geom_hbond_atom_site_label_A
_geom_hbond_distance_DH
_geom_hbond_distance_HA
_geom_hbond_distance_DA
_geom_hbond_angle_DHA
_geom_hbond_publ_flag
N2 H51 O10 0.86 2.06 2.754(3) 138 yes
N5 H52 O5 0.86 1.96 2.787(3) 162 yes

loop_
_geom_torsion_atom_site_label_1
_geom_torsion_atom_site_label_2
_geom_torsion_atom_site_label_3
_geom_torsion_atom_site_label_4
_geom_torsion
_geom_torsion_publ_flag
Zn1 N1 N2 C11 -11.6(3) no
Zn1 N1 C2 C3 -4.2(4) no
Zn1 N1 C2 C1 176.4(2) no
Zn1 N3 C19 C20 -175.7(2) no
Zn1 N3 C23 C22 175.4(3) no
Zn1 O1 C4 C3 11.2(4) no
Zn1 O1 C4 C5 -171.2(2) no
Zn1 O2 C11 N2 12.2(4) no
Zn1 O2 C11 C12 -170.2(2) no
Zn1 O4 C25 O5 0.8(4) no
Zn1 O4 C25 C24 -179.6(3) no
Zn2 N4 N5 C36 12.7(3) no
Zn2 N4 C27 C28 3.2(4) no
Zn2 N4 C27 C26 -175.0(2) no
Zn2 N6 C44 C45 -179.2(2) no
Zn2 N6 C48 C47 -179.5(2) no
Zn2 O6 C29 C28 2.3(4) no
Zn2 O6 C29 C30 -178.8(2) no
Zn2 O7 C36 N5 -13.7(3) no
Zn2 O7 C36 C37 169.1(2) no
Zn2 O9 C50 O10 -9.2(4) no
Zn2 O9 C50 C49 172.0(2) no
N1 Zn1 N3 C19 -49.4(3) no
N1 Zn1 N3 C23 135.6(2) no
N1 Zn1 O1 C4 -14.3(2) no
N1 Zn1 O2 C11 -13.6(2) no
N1 Zn1 O4 C25 0.7(3) no
N1 N2 C11 O2 -1.0(4) no
N1 N2 C11 C12 -178.7(2) no
N1 C2 C3 C4 -5.1(5) no
N2 N1 C2 C1 -0.1(4) no
N2 N1 C2 C3 179.3(2) no
N2 C11 C12 C13 32.2(4) no
N2 C11 C12 C17 -150.7(3) no
N3 Zn1 N1 N2 95.32(19) no
N3 Zn1 N1 C2 -81.3(3) no
N3 Zn1 O1 C4 108.6(2) no
N3 Zn1 O2 C11 -137.3(2) no
N3 Zn1 O4 C25 -170.5(2) no
N3 C19 C20 C21 0.8(5) no
N4 Zn2 N6 C44 -137.4(2) no
N4 Zn2 N6 C48 42.2(3) no
N4 Zn2 O6 C29 -2.4(3) no
N4 Zn2 O7 C36 15.3(2) no
N4 Zn2 O9 C50 -8.9(3) no
N4 N5 C36 O7 1.3(4) no
N4 N5 C36 C37 178.4(2) no
N4 C27 C28 C29 -4.1(5) no
N5 N4 C27 C28 177.1(3) no
N5 N4 C27 C26 -1.0(4) no
N5 C36 C37 C38 -137.0(3) no
N5 C36 C37 C42 44.8(4) no
N6 Zn2 N4 N5 -85.6(2) no
N6 Zn2 N4 C27 88.6(3) no
N6 Zn2 O6 C29 -137.4(3) no
N6 Zn2 O7 C36 153.2(2) no
N6 Zn2 O9 C50 164.6(2) no
N6 C44 C45 C46 -1.2(5) no
O1 Zn1 N1 N2 -172.4(2) no
O1 Zn1 N1 C2 10.9(2) no
O1 Zn1 N3 C19 -138.5(2) no
O1 Zn1 N3 C23 46.5(2) no
O1 Zn1 O2 C11 -31.8(4) no
O1 Zn1 O4 C25 95.9(2) no
O1 C4 C5 C6 -162.5(3) no
O1 C4 C5 C10 14.0(4) no
O2 Zn1 N1 N2 12.91(17) no
O2 Zn1 N1 C2 -163.7(3) no
O2 Zn1 N3 C19 24.7(3) no
O2 Zn1 N3 C23 -150.2(2) no
O2 Zn1 O1 C4 3.3(5) no
O2 Zn1 O4 C25 -78.5(2) no
O2 C11 C12 C13 -145.5(3) no
O2 C11 C12 C17 31.6(5) no
O3 C15 C16 C17 178.6(3) no
O4 Zn1 N1 N2 -74.2(2) no
O4 Zn1 N1 C2 109.2(3) no
O4 Zn1 N3 C19 124.4(2) no
O4 Zn1 N3 C23 -50.6(2) no
O4 Zn1 O1 C4 -157.9(2) no
O4 Zn1 O2 C11 129.3(2) no
O6 Zn2 N4 N5 -174.6(2) no
O6 Zn2 N4 C27 -0.4(2) no
O6 Zn2 N6 C44 -48.9(2) no
O6 Zn2 N6 C48 130.7(2) no
O6 Zn2 O7 C36 68.9(3) no
O6 Zn2 O9 C50 -103.5(2) no
O6 C29 C30 C31 158.9(3) no
O6 C29 C30 C35 -19.2(4) no
O7 Zn2 N4 C27 159.9(3) no
O7 Zn2 N4 N5 -14.3(2) no
O7 Zn2 N6 C44 155.7(2) no
O7 Zn2 N6 C48 -24.7(2) no
O7 Zn2 O6 C29 -53.7(3) no
O7 Zn2 O9 C50 74.1(2) no
O7 C36 C37 C42 -138.0(3) no
O7 C36 C37 C38 40.2(4) no
O8 C40 C41 C42 179.7(3) no
O9 Zn2 N4 N5 85.2(2) no
O9 Zn2 N4 C27 -100.5(3) no
O9 Zn2 N6 C44 50.5(2) no
O9 Zn2 N6 C48 -129.9(2) no
O9 Zn2 O6 C29 120.6(2) no
O9 Zn2 O7 C36 -105.2(2) no
C1 C2 C3 C4 174.3(3) no
C2 N1 N2 C11 165.4(3) no
C2 C3 C4 O1 1.5(5) no
C2 C3 C4 C5 -176.0(3) no
C3 C4 C5 C10 -168.3(3) no
C3 C4 C5 C6 15.3(4) no
C4 C5 C6 C7 176.3(3) no
C4 C5 C10 C9 -176.4(3) no
C5 C6 C7 C8 -0.4(5) no
C6 C5 C10 C9 0.3(5) no
C6 C7 C8 C9 1.1(5) no
C7 C8 C9 C10 -1.1(5) no
C8 C9 C10 C5 0.4(5) no
C10 C5 C6 C7 -0.3(5) no
C11 C12 C13 C14 175.7(3) no
C11 C12 C17 C16 -177.0(3) no
C12 C13 C14 C15 2.4(5) no
C13 C12 C17 C16 0.3(5) no
C13 C14 C15 O3 180.0(3) no
C13 C14 C15 C16 -2.1(5) no
C14 C15 C16 C17 0.8(5) no
C15 C16 C17 C12 0.0(5) no
C17 C12 C13 C14 -1.5(5) no
C18 O3 C15 C14 -176.3(3) no
C18 O3 C15 C16 5.8(5) no
C19 N3 C23 C22 -0.1(5) no
C19 C20 C21 C22 -0.2(5) no
C20 C21 C22 C23 -0.5(5) no
C21 C22 C23 N3 0.7(5) no
C23 N3 C19 C20 -0.7(4) no
C26 C27 C28 C29 174.1(3) no
C27 N4 N5 C36 -162.1(3) no
C27 C28 C29 O6 1.3(5) no
C27 C28 C29 C30 -177.6(3) no
C28 C29 C30 C35 159.8(3) no
C28 C29 C30 C31 -22.1(5) no
C29 C30 C31 C32 -178.0(3) no
C29 C30 C35 C34 177.9(3) no
C30 C31 C32 C33 0.1(6) no
C31 C30 C35 C34 -0.3(5) no
C31 C32 C33 C34 -0.2(6) no
C32 C33 C34 C35 0.0(6) no
C33 C34 C35 C30 0.3(5) no
C35 C30 C31 C32 0.1(5) no
C36 C37 C38 C39 -179.6(3) no
C36 C37 C42 C41 178.4(3) no
C37 C38 C39 C40 1.7(5) no
C38 C37 C42 C41 0.2(4) no
C38 C39 C40 C41 -1.0(5) no
C38 C39 C40 O8 179.2(3) no
C39 C40 C41 C42 0.0(5) no
C40 C41 C42 C37 0.5(5) no
C42 C37 C38 C39 -1.3(4) no
C43 O8 C40 C41 8.5(5) no
C43 O8 C40 C39 -171.8(3) no
C44 N6 C48 C47 0.1(4) no
C44 C45 C46 C47 0.1(5) no
C45 C46 C47 C48 1.1(5) no
C46 C47 C48 N6 -1.3(5) no
C48 N6 C44 C45 1.1(4) no
